data_8101016
loop_
_publ_author_name
'Paix\~ao, J. A.'
'Matos Beja, A.'
'Ramos Silva, M.'
'Alte da Veiga, L.'

_publ_section_title
;
Crystal structure of N,N'-diphenylguanidinium dihydrogenphosphite, 
(C~13~H~14~N~3~)(H~2~PO~3~)
;
_journal_issue 3
_journal_name_full 'Zeitschrift f\"ur Kristallographie - New Crystal Structures'
_journal_page_first 416
_journal_page_last 418
_journal_volume 216
_journal_year 2001
_chemical_formula_moiety 'C13 H14 N3 1+, H2 O3 P 1-'
_chemical_formula_sum 'C13 H16 N3 O3 P'
_chemical_formula_weight 293.26
_space_group_IT_number 78
_symmetry_cell_setting tetragonal
_symmetry_space_group_name_Hall 'P 4cw'
_symmetry_space_group_name_H-M 'P 43'
_cell_angle_alpha 90.00
_cell_angle_beta 90.00
_cell_angle_gamma 90.00
_cell_formula_units_Z 4
_cell_length_a 10.775(4)
_cell_length_b 10.775(4)
_cell_length_c 12.572(2)
_cell_measurement_temperature 293(2)
_cell_volume 1459.6(9)
_diffrn_ambient_temperature 293(2)
_exptl_crystal_density_diffrn 1.335
_cod_database_code 8101016

loop_
_symmetry_equiv_pos_as_xyz
'x, y, z'
'-y, x, z-1/4'
'-x, -y, z+1/2'
'y, -x, z+1/4'

loop_
_atom_site_label
_atom_site_type_symbol
_atom_site_fract_x
_atom_site_fract_y
_atom_site_fract_z
_atom_site_U_iso_or_equiv
_atom_site_adp_type
_atom_site_occupancy
_atom_site_symmetry_multiplicity
_atom_site_calc_flag
_atom_site_refinement_flags
_atom_site_disorder_assembly
_atom_site_disorder_group
P1 P 0.70505(4) 0.54981(4) 0.03260(4) 0.03800(14) Uani 1 4 d . . .
H0 H 0.662(2) 0.636(2) 0.089(2) 0.062(7) Uiso 1 4 d . . .
O1 O 0.60307(16) 0.45031(17) 0.03079(16) 0.0709(5) Uani 1 4 d . . .
H1 H 0.6147 0.4009 0.0794 0.106 Uiso 1 4 calc R . .
O2 O 0.82328(13) 0.50656(14) 0.08091(10) 0.0471(3) Uani 1 4 d . . .
O3 O 0.71794(13) 0.60047(17) -0.07690(13) 0.0598(4) Uani 1 4 d . . .
N2 N 1.00900(16) 0.58344(16) 0.43466(13) 0.0469(4) Uani 1 4 d . . .
H2A H 0.9637 0.6458 0.4523 0.056 Uiso 1 4 calc R . .
H2B H 1.0708 0.5622 0.4739 0.056 Uiso 1 4 calc R . .
N1 N 0.88842(15) 0.55203(15) 0.28595(14) 0.0467(4) Uani 1 4 d . . .
H1A H 0.8738 0.5094 0.2295 0.056 Uiso 1 4 calc R . .
N3 N 1.05786(14) 0.42543(14) 0.32153(13) 0.0399(4) Uani 1 4 d . . .
H3 H 1.1249 0.4186 0.3582 0.048 Uiso 1 4 calc R . .
C1 C 0.98357(17) 0.52014(16) 0.34710(15) 0.0371(4) Uani 1 4 d . . .
C2 C 0.80902(18) 0.65505(18) 0.31043(16) 0.0438(4) Uani 1 4 d . . .
C3 C 0.8316(3) 0.7681(2) 0.2679(2) 0.0707(7) Uani 1 4 d . . .
H3A H 0.9011 0.7812 0.2256 0.085 Uiso 1 4 calc R . .
C4 C 0.7482(4) 0.8653(3) 0.2886(3) 0.0939(10) Uani 1 4 d . . .
H4 H 0.7619 0.9432 0.2589 0.113 Uiso 1 4 calc R . .
C5 C 0.6482(3) 0.8465(3) 0.3515(3) 0.0838(10) Uani 1 4 d . . .
H5 H 0.5933 0.9113 0.3649 0.101 Uiso 1 4 calc R . .
C6 C 0.6280(3) 0.7347(3) 0.3945(3) 0.0925(10) Uani 1 4 d . . .
H6 H 0.5593 0.7228 0.4381 0.111 Uiso 1 4 calc R . .
C7 C 0.7077(2) 0.6364(3) 0.3751(2) 0.0703(7) Uani 1 4 d . . .
H7 H 0.6930 0.5590 0.4053 0.084 Uiso 1 4 calc R . .
C8 C 1.03969(17) 0.33479(16) 0.24130(14) 0.0354(4) Uani 1 4 d . . .
C9 C 1.1411(2) 0.29579(18) 0.18385(16) 0.0449(4) Uani 1 4 d . . .
H9 H 1.2180 0.3328 0.1948 0.054 Uiso 1 4 calc R . .
C10 C 1.1290(3) 0.2016(2) 0.10977(18) 0.0597(6) Uani 1 4 d . . .
H10 H 1.1978 0.1751 0.0713 0.072 Uiso 1 4 calc R . .
C11 C 1.0151(3) 0.1470(2) 0.0929(2) 0.0699(8) Uani 1 4 d . . .
H11 H 1.0065 0.0838 0.0431 0.084 Uiso 1 4 calc R . .
C12 C 0.9145(3) 0.1867(2) 0.1502(2) 0.0654(7) Uani 1 4 d . . .
H12 H 0.8374 0.1506 0.1382 0.078 Uiso 1 4 calc R . .
C13 C 0.92559(19) 0.27890(19) 0.22526(19) 0.0501(5) Uani 1 4 d . . .
H13 H 0.8570 0.3035 0.2649 0.060 Uiso 1 4 calc R . .

loop_
_atom_site_aniso_label
_atom_site_aniso_U_11
_atom_site_aniso_U_22
_atom_site_aniso_U_33
_atom_site_aniso_U_23
_atom_site_aniso_U_13
_atom_site_aniso_U_12
P1 0.0352(2) 0.0409(3) 0.0379(2) 0.0084(2) 0.0025(2) 0.00484(19)
O1 0.0704(10) 0.0793(11) 0.0629(10) 0.0272(10) -0.0131(9) -0.0274(9)
O2 0.0480(8) 0.0608(9) 0.0325(7) 0.0010(6) -0.0028(6) 0.0142(7)
O3 0.0374(7) 0.0858(11) 0.0561(9) 0.0362(9) 0.0016(7) 0.0057(7)
N2 0.0467(9) 0.0513(9) 0.0428(9) -0.0131(7) -0.0102(7) 0.0159(7)
N1 0.0508(9) 0.0494(9) 0.0400(9) -0.0120(8) -0.0109(8) 0.0185(7)
N3 0.0352(8) 0.0430(8) 0.0413(8) -0.0090(7) -0.0094(6) 0.0077(6)
C1 0.0393(10) 0.0372(9) 0.0347(9) -0.0025(7) -0.0005(7) 0.0031(8)
C2 0.0422(10) 0.0469(11) 0.0423(10) -0.0072(8) -0.0094(8) 0.0106(8)
C3 0.0885(18) 0.0568(14) 0.0668(16) 0.0115(12) 0.0162(14) 0.0177(12)
C4 0.150(3) 0.0537(14) 0.0781(19) 0.0092(15) -0.008(2) 0.0354(17)
C5 0.080(2) 0.085(2) 0.086(2) -0.0240(18) -0.0185(17) 0.0483(17)
C6 0.0529(15) 0.096(2) 0.129(3) -0.029(2) 0.0133(17) 0.0178(15)
C7 0.0533(14) 0.0605(14) 0.097(2) -0.0054(14) 0.0145(13) 0.0023(12)
C8 0.0415(10) 0.0315(8) 0.0330(9) 0.0003(7) -0.0069(7) 0.0052(7)
C9 0.0493(11) 0.0417(10) 0.0436(10) 0.0008(8) 0.0008(9) 0.0053(9)
C10 0.0885(17) 0.0505(12) 0.0401(11) -0.0037(9) 0.0026(11) 0.0215(12)
C11 0.109(2) 0.0448(12) 0.0558(14) -0.0125(10) -0.0378(15) 0.0123(14)
C12 0.0692(15) 0.0477(12) 0.0792(17) -0.0074(12) -0.0381(14) -0.0023(11)
C13 0.0422(11) 0.0470(11) 0.0609(12) -0.0013(10) -0.0131(10) 0.0022(9)

loop_
_geom_bond_atom_site_label_1
_geom_bond_atom_site_label_2
_geom_bond_distance
_geom_bond_site_symmetry_2
_geom_bond_publ_flag
P1 O2 1.4862(15) . ?
P1 O3 1.4874(15) . ?
P1 O1 1.5353(17) . ?
P1 H0 1.26(3) . ?
O1 H1 0.8200 . ?
N2 C1 1.324(2) . ?
N2 H2A 0.8600 . ?
N2 H2B 0.8600 . ?
N1 C1 1.327(2) . ?
N1 C2 1.435(2) . ?
N1 H1A 0.8600 . ?
N3 C1 1.336(2) . ?
N3 C8 1.418(2) . ?
N3 H3 0.8600 . ?
C2 C3 1.352(3) . ?
C2 C7 1.376(3) . ?
C3 C4 1.404(4) . ?
C3 H3A 0.9300 . ?
C4 C5 1.352(5) . ?
C4 H4 0.9300 . ?
C5 C6 1.338(5) . ?
C5 H5 0.9300 . ?
C6 C7 1.385(4) . ?
C6 H6 0.9300 . ?
C7 H7 0.9300 . ?
C8 C9 1.376(3) . ?
C8 C13 1.384(3) . ?
C9 C10 1.384(3) . ?
C9 H9 0.9300 . ?
C10 C11 1.377(4) . ?
C10 H10 0.9300 . ?
C11 C12 1.370(4) . ?
C11 H11 0.9300 . ?
C12 C13 1.375(3) . ?
C12 H12 0.9300 . ?
C13 H13 0.9300 . ?

loop_
_cod_related_entry_id
_cod_related_entry_database
_cod_related_entry_code
1 ChemSpider 21122290
